data_2108881
loop_
_publ_author_name
'Novelli, Giulia'
'McMonagle, Charles J.'
'Kleemiss, Florian'
'Probert, Michael'
'Puschmann, Horst'
'Grabowsky, Simon'
'Maynard-Casely, Helen E.'
'McIntyre, Garry J.'
'Parsons, Simon'

_publ_section_title
;
 Accurate H-atom parameters for the two polymorphs of
 <small>L</small>-histidine at 5, 105 and 295K
;
_journal_issue 5
_journal_name_full 'Acta Crystallographica Section B'
_journal_page_first
;
;
_journal_paper_doi 10.1107/S205252062100740X
_journal_volume 77
_journal_year 2021
_chemical_absolute_configuration syn
_chemical_formula_moiety 'C6 H9 N3 O2'
_chemical_formula_sum 'C6 H9 N3 O2'
_chemical_formula_weight 155.16
_chemical_name_common L-histidine
_chemical_name_systematic '2-Amino-3-(1H-imidazol-4-yl)propanoic acid'
_space_group_crystal_system orthorhombic
_space_group_IT_number 19
_space_group_name_Hall 'P 2ac 2ab'
_space_group_name_H-M_alt 'P 21 21 21'
_atom_sites_solution_hydrogens difmap
_audit_creation_date 2021-01-18
_audit_creation_method
;
Olex2 1.3
(compiled 2020.11.12 svn.r5f609507 for OlexSys, GUI svn.r6226)
;
_cell_angle_alpha 90
_cell_angle_beta 90
_cell_angle_gamma 90
_cell_formula_units_Z 4
_cell_length_a 5.1690(3)
_cell_length_b 7.3430(5)
_cell_length_c 18.8317(13)
_cell_measurement_reflns_used 4787
_cell_measurement_temperature 295
_cell_measurement_theta_max 32.28
_cell_measurement_theta_min 2.98
_cell_volume 714.78(8)
_computing_cell_refinement 'LaueG (Piltz, 2011)'
_computing_data_collection 'MAATEL/ANSTO control program'
_computing_data_reduction 'argonne_boxes (Wilkinson et al., 1988) & LaueG (Piltz, 2011)'
_computing_molecular_graphics 'Olex2 1.3 (Dolomanov et al., 2009)'
_computing_publication_material 'Olex2 1.3 (Dolomanov et al., 2009)'
_computing_structure_refinement 'XL  (Sheldrick, 2008)'
_computing_structure_solution 'from X-ray model at 295 K'
_diffrn_ambient_temperature 295
_diffrn_measured_fraction_theta_full 0.901
_diffrn_measured_fraction_theta_max 0.901
_diffrn_measurement_details '31 images, exposure time   0 minutes'
_diffrn_measurement_device 'Laue image-plate diffractometer'
_diffrn_measurement_device_type KOALA
_diffrn_measurement_method Laue
_diffrn_radiation_probe neutron
_diffrn_radiation_type neutron
_diffrn_radiation_wavelength 0.80
_diffrn_reflns_av_R_equivalents 0.2368
_diffrn_reflns_av_unetI/netI 0.2774
_diffrn_reflns_limit_h_max 7
_diffrn_reflns_limit_h_min -7
_diffrn_reflns_limit_k_max 11
_diffrn_reflns_limit_k_min -11
_diffrn_reflns_limit_l_max 26
_diffrn_reflns_limit_l_min -26
_diffrn_reflns_number 32190
_diffrn_reflns_reduction_process 'LaueG (Piltz, 2011)'
_diffrn_reflns_resolution_max 1.54
_diffrn_reflns_theta_full 70.83
_diffrn_reflns_theta_max 70.92
_diffrn_source 'nuclear reactor'
_diffrn_source_details 'thermal neutrons, supermirror guides'
_diffrn_source_type 'OPAL reactor, ANSTO, Lucas Heights, Australia'
_exptl_absorpt_coefficient_mu 0.0
_exptl_absorpt_correction_type none
_exptl_crystal_colour colourless
_exptl_crystal_density_diffrn 1.442
_exptl_crystal_description needle
_exptl_crystal_F_000 184
_exptl_crystal_size_max 0.35
_exptl_crystal_size_mid 0.30
_exptl_crystal_size_min 0.15
_refine_diff_density_max 0.67
_refine_diff_density_min -0.651
_refine_diff_density_rms 0.153
_refine_ls_abs_structure_details
;
Absolute structure known from synthesis
;
_refine_ls_extinction_method none
_refine_ls_goodness_of_fit_ref 1.190
_refine_ls_hydrogen_treatment refall
_refine_ls_matrix_type full
_refine_ls_number_parameters 181
_refine_ls_number_reflns 1104
_refine_ls_number_restraints 0
_refine_ls_restrained_S_all 1.190
_refine_ls_R_factor_all 0.1019
_refine_ls_R_factor_gt 0.0543
_refine_ls_shift/su_max 0.000
_refine_ls_shift/su_mean 0.000
_refine_ls_structure_factor_coef Fsqd
_refine_ls_weighting_details 'w=1/[\s^2^(Fo^2^)+(0.0300P)^2^] where P=(Fo^2^+2Fc^2^)/3'
_refine_ls_weighting_scheme calc
_refine_ls_wR_factor_gt 0.0704
_refine_ls_wR_factor_ref 0.0779
_reflns_Friedel_coverage 0.000
_reflns_Friedel_fraction_full 0.000
_reflns_Friedel_fraction_max 0.000
_reflns_number_gt 781
_reflns_number_total 1104
_reflns_threshold_expression 'I > 2\s(I)'
_cod_data_source_file um5050sup1.cif
_cod_data_source_block HOTN02
_cod_database_code 2108881
_shelx_shelxl_version_number 2017/1
_shelx_space_group_comment
;
The symmetry employed for this shelxl refinement is uniquely defined
by the following loop, which should always be used as a source of
symmetry information in preference to the above space-group names.
They are only intended as comments.
;
_olex2_refinement_description
;
;
_olex2_submission_special_instructions 'No special instructions were received'

loop_
_space_group_symop_operation_xyz
'x, y, z'
'-x+1/2, -y, z+1/2'
'-x, y+1/2, -z+1/2'
'x+1/2, -y+1/2, -z'

loop_
_atom_site_label
_atom_site_type_symbol
_atom_site_fract_x
_atom_site_fract_y
_atom_site_fract_z
_atom_site_U_iso_or_equiv
_atom_site_adp_type
_atom_site_occupancy
_atom_site_site_symmetry_order
_atom_site_calc_flag
_atom_site_refinement_flags_posn
_atom_site_refinement_flags_adp
_atom_site_refinement_flags_occupancy
_atom_site_disorder_assembly
_atom_site_disorder_group
O2 O 0.3241(6) 0.5093(4) 0.24197(18) 0.0374(8) Uani 1 1 d . . . . .
O1 O 0.7255(6) 0.5056(5) 0.1988(2) 0.0399(8) Uani 1 1 d . . . . .
N1 N 0.9129(4) 0.3213(2) 0.31058(13) 0.0274(4) Uani 1 1 d . . . . .
H1B H 1.0310(11) 0.3850(8) 0.2762(4) 0.0461(14) Uani 1 1 d . . . . .
H1C H 0.8690(11) 0.1909(8) 0.2926(3) 0.0450(14) Uani 1 1 d . . . . .
H1A H 1.0058(9) 0.3154(8) 0.3593(3) 0.0406(13) Uani 1 1 d . . . . .
N3 N 0.8748(3) 0.4997(3) 0.55358(12) 0.0322(4) Uani 1 1 d . . . . .
H3 H 0.8527(11) 0.4994(8) 0.6087(4) 0.0483(14) Uani 1 1 d . . . . .
N2 N 1.0323(3) 0.4398(2) 0.44699(11) 0.0334(5) Uani 1 1 d . . . . .
C4 C 0.8077(5) 0.5400(3) 0.43942(14) 0.0265(5) Uani 1 1 d . . . . .
C1 C 0.5626(5) 0.4821(3) 0.24611(13) 0.0258(6) Uani 1 1 d . . . . .
C2 C 0.6649(4) 0.4240(3) 0.31964(13) 0.0229(5) Uani 1 1 d . . . . .
H2 H 0.5241(9) 0.3313(8) 0.3445(3) 0.0407(13) Uani 1 1 d . . . . .
C6 C 0.7065(5) 0.5766(4) 0.50536(15) 0.0329(7) Uani 1 1 d . . . . .
H6 H 0.5344(12) 0.6503(10) 0.5214(4) 0.0586(17) Uani 1 1 d . . . . .
C5 C 1.0649(5) 0.4188(4) 0.51627(16) 0.0341(6) Uani 1 1 d . . . . .
H5 H 1.2206(13) 0.3431(10) 0.5413(4) 0.0606(18) Uani 1 1 d . . . . .
C3 C 0.7079(6) 0.5905(3) 0.36726(15) 0.0311(6) Uani 1 1 d . . . . .
H3A H 0.8392(15) 0.6853(9) 0.3410(4) 0.0595(19) Uani 1 1 d . . . . .
H3B H 0.5253(13) 0.6609(9) 0.3727(4) 0.0627(19) Uani 1 1 d . . . . .

loop_
_atom_site_aniso_label
_atom_site_aniso_U_11
_atom_site_aniso_U_22
_atom_site_aniso_U_33
_atom_site_aniso_U_23
_atom_site_aniso_U_13
_atom_site_aniso_U_12
O2 0.0230(14) 0.0439(19) 0.045(2) 0.0150(16) -0.0064(12) 0.0002(13)
O1 0.0304(14) 0.063(2) 0.027(2) 0.0094(16) -0.0001(11) -0.0015(14)
N1 0.0278(9) 0.0278(9) 0.0266(14) -0.0019(9) -0.0012(9) 0.0061(7)
H1B 0.044(3) 0.051(3) 0.044(4) 0.001(3) 0.005(3) 0.011(3)
H1C 0.052(3) 0.037(3) 0.046(4) -0.006(3) -0.006(3) 0.004(2)
H1A 0.033(3) 0.055(3) 0.034(4) 0.001(3) 0.001(2) 0.013(2)
N3 0.0383(10) 0.0378(10) 0.0205(13) -0.0017(9) -0.0002(7) -0.0013(8)
H3 0.060(4) 0.055(3) 0.030(4) 0.001(3) -0.005(3) -0.003(3)
N2 0.0315(9) 0.0418(11) 0.0270(13) 0.0010(9) -0.0007(8) 0.0077(7)
C4 0.0328(11) 0.0250(12) 0.0217(16) -0.0027(11) -0.0026(10) 0.0009(9)
C1 0.0235(11) 0.0296(12) 0.0242(17) 0.0027(11) -0.0013(9) 0.0007(10)
C2 0.0244(11) 0.0242(11) 0.0202(15) 0.0028(9) 0.0020(9) 0.0011(9)
H2 0.031(2) 0.053(3) 0.039(4) 0.007(3) 0.005(2) -0.011(2)
C6 0.0330(13) 0.0395(15) 0.0262(18) -0.0054(12) 0.0022(11) 0.0055(12)
H6 0.050(3) 0.075(4) 0.051(4) -0.007(3) 0.007(3) 0.026(3)
C5 0.0343(13) 0.0453(16) 0.0226(17) 0.0002(13) -0.0041(12) 0.0068(13)
H5 0.058(4) 0.077(4) 0.047(5) 0.006(3) -0.019(3) 0.022(3)
C3 0.0452(15) 0.0224(12) 0.0257(18) -0.0015(11) -0.0072(12) 0.0073(11)
H3A 0.093(5) 0.047(3) 0.038(4) 0.010(3) -0.010(4) -0.022(4)
H3B 0.069(5) 0.065(4) 0.054(5) -0.017(3) -0.008(4) 0.028(3)

loop_
_atom_type_symbol
_atom_type_description
_atom_type_scat_dispersion_real
_atom_type_scat_dispersion_imag
_atom_type_scat_source
C C 0.0000 0.0000 'Neutron Data Booklet, ILL Grenoble, France (2003) ISBN 0-9704143-7-4'
H H 0.0000 0.0000 'Neutron Data Booklet, ILL Grenoble, France (2003) ISBN 0-9704143-7-4'
N N 0.0000 0.0000 'Neutron Data Booklet, ILL Grenoble, France (2003) ISBN 0-9704143-7-4'
O O 0.0000 0.0000 'Neutron Data Booklet, ILL Grenoble, France (2003) ISBN 0-9704143-7-4'

loop_
_geom_angle_atom_site_label_1
_geom_angle_atom_site_label_2
_geom_angle_atom_site_label_3
_geom_angle
_geom_angle_site_symmetry_1
_geom_angle_site_symmetry_3
_geom_angle_publ_flag
C4 N2 C5 105.7(2) . . ?
O1 C1 C2 116.8(3) . . ?
N1 C2 C3 110.15(19) . . ?
N2 C4 C3 120.9(2) . . ?
N2 C5 N3 111.7(2) . . ?
C2 N1 H1A 108.5(3) . . ?
C5 N3 H3 126.7(4) . . ?
C1 C2 H2 109.0(3) . . ?
C2 C3 H3B 108.1(4) . . ?
N3 C6 H6 122.6(5) . . ?
C5 N3 C6 107.3(2) . . ?
O2 C1 C2 116.0(2) . . ?
C1 C2 C3 110.76(19) . . ?
N2 C4 C6 109.3(2) . . ?
N3 C6 C4 106.0(2) . . ?
C2 N1 H1B 111.0(4) . . ?
C6 N3 H3 125.9(4) . . ?
C3 C2 H2 109.9(4) . . ?
C4 C3 H3A 110.8(5) . . ?
N2 C5 H5 125.6(5) . . ?
C4 C6 H6 131.4(5) . . ?
O1 C1 O2 127.1(3) . . ?
N1 C2 C1 109.3(2) . . ?
C2 C3 C4 112.51(19) . . ?
C3 C4 C6 129.8(2) . . ?
C2 N1 H1C 108.3(4) . . ?
N1 C2 H2 107.6(3) . . ?
C2 C3 H3A 109.5(4) . . ?
C4 C3 H3B 109.4(5) . . ?
N3 C5 H5 122.7(5) . . ?
H1A N1 H1B 108.0(5) . . ?
H3A C3 H3B 106.3(6) . . ?
H1A N1 H1C 110.5(5) . . ?
H1B N1 H1C 110.6(5) . . ?

loop_
_geom_bond_atom_site_label_1
_geom_bond_atom_site_label_2
_geom_bond_distance
_geom_bond_site_symmetry_2
_geom_bond_publ_flag
O1 C1 1.238(4) . ?
N2 C5 1.325(4) . ?
C2 C3 1.532(3) . ?
N1 H1A 1.037(6) . ?
C2 H2 1.101(6) . ?
C6 H6 1.084(7) . ?
O2 C1 1.251(4) . ?
N3 C5 1.346(3) . ?
C3 C4 1.500(4) . ?
N1 H1B 1.005(7) . ?
C3 H3A 1.091(8) . ?
N1 C2 1.497(3) . ?
N3 C6 1.379(3) . ?
C4 C6 1.374(4) . ?
N1 H1C 1.041(6) . ?
C3 H3B 1.081(7) . ?
N2 C4 1.382(3) . ?
C1 C2 1.542(3) . ?
N3 H3 1.044(8) . ?
C5 H5 1.086(8) . ?

loop_
_geom_torsion_atom_site_label_1
_geom_torsion_atom_site_label_2
_geom_torsion_atom_site_label_3
_geom_torsion_atom_site_label_4
_geom_torsion
_geom_torsion_site_symmetry_1
_geom_torsion_site_symmetry_2
_geom_torsion_site_symmetry_3
_geom_torsion_site_symmetry_4
_geom_torsion_publ_flag
C5 N2 C4 C3 -179.9(2) . . . . ?
C6 N3 C5 N2 0.6(3) . . . . ?
O1 C1 C2 C3 93.5(3) . . . . ?
N1 C2 C3 C4 -58.9(3) . . . . ?
C2 C3 C4 C6 -122.8(3) . . . . ?
H1A N1 C2 C1 164.0(4) . . . . ?
H1B N1 C2 C1 45.5(5) . . . . ?
H1C N1 C2 C1 -76.0(4) . . . . ?
C4 N2 C5 H5 178.2(5) . . . . ?
H3 N3 C5 H5 -0.5(7) . . . . ?
H3 N3 C6 H6 2.4(7) . . . . ?
C5 N2 C4 C6 -0.5(3) . . . . ?
C5 N3 C6 C4 -0.9(3) . . . . ?
O2 C1 C2 N1 155.5(2) . . . . ?
C1 C2 C3 C4 -180.0(2) . . . . ?
N2 C4 C6 N3 0.9(3) . . . . ?
H1A N1 C2 C3 42.1(4) . . . . ?
H1B N1 C2 C3 -76.4(5) . . . . ?
H1C N1 C2 C3 162.1(4) . . . . ?
C6 N3 C5 H5 -177.7(5) . . . . ?
C5 N3 C6 H6 179.7(5) . . . . ?
O1 C1 C2 H2 -145.4(4) . . . . ?
C4 N2 C5 N3 -0.1(3) . . . . ?
O1 C1 C2 N1 -28.0(3) . . . . ?
O2 C1 C2 C3 -83.0(3) . . . . ?
C2 C3 C4 N2 56.3(3) . . . . ?
C3 C4 C6 N3 -179.9(2) . . . . ?
H1A N1 C2 H2 -77.7(5) . . . . ?
H1B N1 C2 H2 163.8(6) . . . . ?
H1C N1 C2 H2 42.3(5) . . . . ?
H3 N3 C5 N2 177.9(4) . . . . ?
H3 N3 C6 C4 -178.2(5) . . . . ?
O2 C1 C2 H2 38.1(4) . . . . ?
N1 C2 C3 H3A 64.7(5) . . . . ?
C1 C2 C3 H3B 59.1(5) . . . . ?
H2 C2 C3 H3B -61.4(6) . . . . ?
H3B C3 C4 N2 176.5(4) . . . . ?
C3 C4 C6 H6 -0.6(7) . . . . ?
N1 C2 C3 H3B -179.9(5) . . . . ?
H2 C2 C3 C4 59.5(4) . . . . ?
H3A C3 C4 N2 -66.6(5) . . . . ?
H3B C3 C4 C6 -2.7(5) . . . . ?
C1 C2 C3 H3A -56.3(5) . . . . ?
H2 C2 C3 H3A -176.9(5) . . . . ?
H3A C3 C4 C6 114.2(5) . . . . ?
N2 C4 C6 H6 -179.8(6) . . . . ?

_cod_database_fobs_code 2108881
